data_4102941
loop_
_publ_author_name
'Zheng Huang'
'Jianrong (Steve) Zhou'
'John F. Hartwig'

_publ_section_title
;
 N-H Activation of Hydrazines by Iridium(I). Double N-H Activation To Form
 Iridium Aminonitrene Complexes
;
_journal_name_full 'Journal of the American Chemical Society'
_journal_page_first 11458
_journal_page_last 11460
_journal_paper_doi 10.1021/ja1053835
_journal_volume 132
_journal_year 2010
_chemical_formula_moiety '4(C34 H57 Ir N2 P2), C5 H12'
_chemical_formula_sum 'C141 H240 Ir4 N8 P8'
_chemical_formula_weight 3063.97
_chemical_name_systematic
; 
? 
;
_space_group_IT_number 14
_symmetry_cell_setting monoclinic
_symmetry_space_group_name_Hall '-P 2ybc'
_symmetry_space_group_name_H-M 'P 1 21/c 1'
_atom_sites_solution_hydrogens geom
_atom_sites_solution_primary direct
_atom_sites_solution_secondary difmap
_audit_creation_method SHELXL-97
_audit_update_record
; 
2007-03-15   text and data added, srw 
;
_cell_angle_alpha 90.00
_cell_angle_beta 94.863(8)
_cell_angle_gamma 90.00
_cell_formula_units_Z 2
_cell_length_a 39.937(6)
_cell_length_b 11.3904(15)
_cell_length_c 16.069(2)
_cell_measurement_reflns_used 2639
_cell_measurement_temperature 193(2)
_cell_measurement_theta_max 20.87
_cell_measurement_theta_min 2.28
_cell_volume 7283.4(17)
_computing_cell_refinement 'SAINT V6.22 (Bruker, 2001)'
_computing_data_collection 'APEX2 V1.0-27 (Bruker, 2004)'
_computing_data_reduction 'SAINT V6.22 (Bruker, 2001)'
_computing_molecular_graphics 'SHELXTL V6.12 (Bruker, 2001)'
_computing_publication_material 'XCIF (Bruker, 2001)'
_computing_structure_refinement 'SHELXTL V6.12 (Bruker, 2001)'
_computing_structure_solution 'SHELXTL V6.12 (Bruker, 2001)'
_diffrn_ambient_temperature 193(2)
_diffrn_measured_fraction_theta_full 0.996
_diffrn_measured_fraction_theta_max 0.996
_diffrn_measurement_device 'Bruker Kappa/ApexII CCD'
_diffrn_measurement_method 'profile data from \f and \w scans'
_diffrn_radiation_monochromator graphite
_diffrn_radiation_source 'fine-focus sealed tube'
_diffrn_radiation_type MoK\a
_diffrn_radiation_wavelength 0.71073
_diffrn_radiation_wavelength_id ga67qasx
_diffrn_reflns_av_R_equivalents 0.1601
_diffrn_reflns_av_sigmaI/netI 0.1751
_diffrn_reflns_limit_h_max 48
_diffrn_reflns_limit_h_min -27
_diffrn_reflns_limit_k_max 13
_diffrn_reflns_limit_k_min -13
_diffrn_reflns_limit_l_max 18
_diffrn_reflns_limit_l_min -19
_diffrn_reflns_number 61891
_diffrn_reflns_theta_full 25.61
_diffrn_reflns_theta_max 25.61
_diffrn_reflns_theta_min 1.54
_exptl_absorpt_coefficient_mu 3.779
_exptl_absorpt_correction_T_max 0.9226
_exptl_absorpt_correction_T_min 0.6025
_exptl_absorpt_correction_type integration
_exptl_absorpt_process_details 'SHELXTL/XPREP (Bruker, 2001)'
_exptl_crystal_colour red
_exptl_crystal_density_diffrn 1.397
_exptl_crystal_density_method 'not measured'
_exptl_crystal_description platy
_exptl_crystal_F_000 3140
_exptl_crystal_id ga67qasx
_exptl_crystal_preparation
; 
The data crystal was mounted using oil (Parantone-N, Exxon) to a 
0.3 mm cryo-loop (Hampton Research) with the (1 0 -5) scattering 
planes roughly normal to the spindle axis. 
;
_exptl_crystal_size_max 0.27
_exptl_crystal_size_mid 0.16
_exptl_crystal_size_min 0.01
_refine_diff_density_max 0.957
_refine_diff_density_min -0.815
_refine_diff_density_rms 0.155
_refine_ls_extinction_method none
_refine_ls_goodness_of_fit_ref 0.922
_refine_ls_hydrogen_treatment mixed
_refine_ls_matrix_type full
_refine_ls_number_parameters 830
_refine_ls_number_reflns 13662
_refine_ls_number_restraints 146
_refine_ls_restrained_S_all 0.918
_refine_ls_R_factor_all 0.1500
_refine_ls_R_factor_gt 0.0569
_refine_ls_shift/su_max 0.006
_refine_ls_shift/su_mean 0.000
_refine_ls_structure_factor_coef Fsqd
_refine_ls_weighting_details 'calc w=1/[\s^2^(Fo^2^)+(0.0224P)^2^+0.0000P] where P=(Fo^2^+2Fc^2^)/3'
_refine_ls_weighting_scheme calc
_refine_ls_wR_factor_gt 0.0746
_refine_ls_wR_factor_ref 0.0933
_reflns_number_gt 6998
_reflns_number_total 13662
_reflns_threshold_expression >2sigma(I)
_cod_data_source_file ja1053835_si_002.cif
_cod_data_source_block ga67qasx
_cod_original_cell_volume 7283.3(17)
_cod_original_sg_symbol_Hall '-P 2ybc '
_cod_original_sg_symbol_H-M 'P 21/c '
_cod_database_code 4102941

loop_
_symmetry_equiv_pos_as_xyz
'x, y, z'
'-x, y+1/2, -z+1/2'
'-x, -y, -z'
'x, -y-1/2, z-1/2'

loop_
_atom_site_label
_atom_site_type_symbol
_atom_site_fract_x
_atom_site_fract_y
_atom_site_fract_z
_atom_site_U_iso_or_equiv
_atom_site_adp_type
_atom_site_occupancy
_atom_site_symmetry_multiplicity
_atom_site_calc_flag
_atom_site_refinement_flags
_atom_site_disorder_assembly
_atom_site_disorder_group
C1_1 C 0.3933(2) 0.1101(9) 0.3193(6) 0.058(3) Uani 1 1 d . . .
H1A_1 H 0.3927 0.1192 0.3805 0.070 Uiso 1 1 calc R . .
H1B_1 H 0.3900 0.0260 0.3053 0.070 Uiso 1 1 calc R . .
C2_1 C 0.4268(2) 0.1524(10) 0.2924(6) 0.059(3) Uani 1 1 d . . .
H2A_1 H 0.4303 0.1184 0.2371 0.071 Uiso 1 1 calc R . .
H2B_1 H 0.4451 0.1242 0.3329 0.071 Uiso 1 1 calc R . .
C3_1 C 0.42831(19) 0.2873(10) 0.2869(6) 0.049(3) Uani 1 1 d D . .
H3A_1 H 0.4268 0.3166 0.3452 0.059 Uiso 1 1 calc R . .
C4_1 C 0.4624(2) 0.3271(11) 0.2618(7) 0.069(4) Uani 1 1 d . . .
H4A_1 H 0.4667 0.2907 0.2078 0.082 Uiso 1 1 calc R . .
H4B_1 H 0.4802 0.3009 0.3043 0.082 Uiso 1 1 calc R . .
C5_1 C 0.4636(2) 0.4614(10) 0.2536(7) 0.063(4) Uani 1 1 d . . .
H5A_1 H 0.4835 0.4851 0.2248 0.076 Uiso 1 1 calc R . .
H5B_1 H 0.4653 0.4981 0.3097 0.076 Uiso 1 1 calc R . .
C6_1 C 0.3385(2) 0.0964(9) 0.1853(6) 0.043(3) Uani 1 1 d . . .
C7_1 C 0.3216(2) -0.0124(9) 0.2224(6) 0.056(3) Uani 1 1 d . . .
H7A_1 H 0.3143 -0.0668 0.1773 0.085 Uiso 1 1 calc R . .
H7B_1 H 0.3021 0.0130 0.2510 0.085 Uiso 1 1 calc R . .
H7C_1 H 0.3378 -0.0518 0.2624 0.085 Uiso 1 1 calc R . .
C8_1 C 0.3660(2) 0.0503(8) 0.1330(6) 0.060(3) Uani 1 1 d . . .
H8A_1 H 0.3561 -0.0040 0.0905 0.090 Uiso 1 1 calc R . .
H8B_1 H 0.3831 0.0092 0.1694 0.090 Uiso 1 1 calc R . .
H8C_1 H 0.3764 0.1163 0.1057 0.090 Uiso 1 1 calc R . .
C9_1 C 0.3126(2) 0.1616(9) 0.1274(6) 0.056(3) Uani 1 1 d . . .
H9A_1 H 0.3040 0.1093 0.0821 0.084 Uiso 1 1 calc R . .
H9B_1 H 0.3232 0.2302 0.1037 0.084 Uiso 1 1 calc R . .
H9C_1 H 0.2940 0.1874 0.1590 0.084 Uiso 1 1 calc R . .
C10_1 C 0.3318(2) 0.2304(9) 0.3523(6) 0.048(3) Uani 1 1 d . . .
C11_1 C 0.3275(2) 0.1236(10) 0.4105(6) 0.062(3) Uani 1 1 d . . .
H11A_1 H 0.3109 0.1425 0.4500 0.092 Uiso 1 1 calc R . .
H11B_1 H 0.3491 0.1053 0.4413 0.092 Uiso 1 1 calc R . .
H11C_1 H 0.3198 0.0555 0.3768 0.092 Uiso 1 1 calc R . .
C12_1 C 0.3484(3) 0.3310(11) 0.4016(7) 0.094(5) Uani 1 1 d . . .
H12A_1 H 0.3342 0.3551 0.4454 0.141 Uiso 1 1 calc R . .
H12B_1 H 0.3514 0.3973 0.3641 0.141 Uiso 1 1 calc R . .
H12C_1 H 0.3703 0.3057 0.4272 0.141 Uiso 1 1 calc R . .
C13_1 C 0.2962(2) 0.2695(10) 0.3162(6) 0.066(4) Uani 1 1 d . . .
H13A_1 H 0.2827 0.2906 0.3621 0.100 Uiso 1 1 calc R . .
H13B_1 H 0.2853 0.2049 0.2840 0.100 Uiso 1 1 calc R . .
H13C_1 H 0.2981 0.3376 0.2796 0.100 Uiso 1 1 calc R . .
C14_1 C 0.4383(2) 0.5335(9) 0.0838(6) 0.051(3) Uani 1 1 d . . .
C15_1 C 0.4640(2) 0.6305(10) 0.0767(6) 0.070(4) Uani 1 1 d . . .
H15A_1 H 0.4720 0.6293 0.0207 0.105 Uiso 1 1 calc R . .
H15B_1 H 0.4830 0.6182 0.1185 0.105 Uiso 1 1 calc R . .
H15C_1 H 0.4536 0.7066 0.0863 0.105 Uiso 1 1 calc R . .
C16_1 C 0.4532(2) 0.4170(10) 0.0562(6) 0.075(4) Uani 1 1 d . . .
H16A_1 H 0.4624 0.4275 0.0022 0.113 Uiso 1 1 calc R . .
H16B_1 H 0.4355 0.3571 0.0511 0.113 Uiso 1 1 calc R . .
H16C_1 H 0.4711 0.3918 0.0979 0.113 Uiso 1 1 calc R . .
C17_1 C 0.4072(2) 0.5618(10) 0.0235(6) 0.062(3) Uani 1 1 d . . .
H17A_1 H 0.4132 0.5572 -0.0342 0.093 Uiso 1 1 calc R . .
H17B_1 H 0.3992 0.6412 0.0348 0.093 Uiso 1 1 calc R . .
H17C_1 H 0.3893 0.5050 0.0319 0.093 Uiso 1 1 calc R . .
C18_1 C 0.4164(2) 0.6539(9) 0.2442(6) 0.050(3) Uani 1 1 d . . .
C19_1 C 0.4482(2) 0.7261(10) 0.2721(6) 0.072(4) Uani 1 1 d . . .
H19A_1 H 0.4417 0.7980 0.3000 0.108 Uiso 1 1 calc R . .
H19B_1 H 0.4600 0.7467 0.2231 0.108 Uiso 1 1 calc R . .
H19C_1 H 0.4631 0.6794 0.3108 0.108 Uiso 1 1 calc R . .
C20_1 C 0.3991(2) 0.6240(9) 0.3224(6) 0.068(3) Uani 1 1 d . . .
H20A_1 H 0.3946 0.6964 0.3524 0.102 Uiso 1 1 calc R . .
H20B_1 H 0.4137 0.5728 0.3585 0.102 Uiso 1 1 calc R . .
H20C_1 H 0.3778 0.5836 0.3065 0.102 Uiso 1 1 calc R . .
C21_1 C 0.3935(2) 0.7383(9) 0.1889(7) 0.065(3) Uani 1 1 d . . .
H21A_1 H 0.3834 0.7960 0.2244 0.097 Uiso 1 1 calc R . .
H21B_1 H 0.3757 0.6931 0.1578 0.097 Uiso 1 1 calc R . .
H21C_1 H 0.4069 0.7789 0.1495 0.097 Uiso 1 1 calc R . .
C22_1 C 0.30465(19) 0.5748(8) 0.1123(5) 0.030(2) Uani 1 1 d . . .
C23_1 C 0.2983(2) 0.6796(8) 0.0577(5) 0.032(2) Uani 1 1 d . . .
C24_1 C 0.3235(2) 0.7226(10) 0.0108(6) 0.052(3) Uani 1 1 d . . .
H24_1 H 0.3447 0.6844 0.0133 0.063 Uiso 1 1 calc R . .
C25_1 C 0.3177(2) 0.8195(10) -0.0388(6) 0.061(3) Uani 1 1 d . . .
H25_1 H 0.3351 0.8496 -0.0696 0.074 Uiso 1 1 calc R . .
C26_1 C 0.2868(3) 0.8735(9) -0.0441(6) 0.056(3) Uani 1 1 d . . .
H26_1 H 0.2828 0.9409 -0.0784 0.068 Uiso 1 1 calc R . .
C27_1 C 0.2619(2) 0.8306(10) -0.0003(6) 0.054(3) Uani 1 1 d . . .
H27_1 H 0.2404 0.8674 -0.0048 0.065 Uiso 1 1 calc R . .
C28_1 C 0.2674(2) 0.7342(9) 0.0505(6) 0.047(3) Uani 1 1 d . . .
H28_1 H 0.2498 0.7049 0.0808 0.057 Uiso 1 1 calc R . .
C29_1 C 0.27548(19) 0.5157(8) 0.1477(6) 0.033(2) Uani 1 1 d . . .
C30_1 C 0.2562(2) 0.4316(8) 0.1039(6) 0.037(3) Uani 1 1 d . . .
H30_1 H 0.2625 0.4064 0.0511 0.045 Uiso 1 1 calc R . .
C31_1 C 0.2280(2) 0.3831(10) 0.1347(7) 0.059(3) Uani 1 1 d . . .
H31_1 H 0.2150 0.3256 0.1037 0.071 Uiso 1 1 calc R . .
C32_1 C 0.2190(2) 0.4201(10) 0.2118(7) 0.055(3) Uani 1 1 d . . .
H32_1 H 0.1997 0.3877 0.2339 0.066 Uiso 1 1 calc R . .
C33_1 C 0.2376(2) 0.5029(11) 0.2562(6) 0.060(3) Uani 1 1 d . . .
H33_1 H 0.2312 0.5281 0.3090 0.072 Uiso 1 1 calc R . .
C34_1 C 0.2658(2) 0.5499(8) 0.2245(6) 0.043(3) Uani 1 1 d . . .
H34_1 H 0.2788 0.6069 0.2562 0.051 Uiso 1 1 calc R . .
N1_1 N 0.34215(16) 0.4426(8) 0.1777(5) 0.040(2) Uani 1 1 d D . .
H1C_1 H 0.3264(16) 0.397(7) 0.187(5) 0.060 Uiso 1 1 d D . .
N2_1 N 0.33612(16) 0.5402(7) 0.1293(5) 0.040(2) Uani 1 1 d . . .
P1_1 P 0.35956(6) 0.1984(2) 0.26441(15) 0.0402(7) Uani 1 1 d D . .
P2_1 P 0.42474(5) 0.5094(3) 0.19287(16) 0.0461(7) Uani 1 1 d D . .
Ir1_1 Ir 0.386404(8) 0.36163(4) 0.21424(2) 0.03667(12) Uani 1 1 d D . .
H1_1 H 0.3998(9) 0.287(3) 0.1422(18) 0.044 Uiso 1 1 d D . .
C1_2 C 0.0738(2) 0.8057(9) 0.4731(6) 0.058(3) Uani 1 1 d . . .
H1A_2 H 0.0630 0.7353 0.4464 0.070 Uiso 1 1 calc R . .
H1B_2 H 0.0806 0.7866 0.5322 0.070 Uiso 1 1 calc R . .
C2_2 C 0.0492(2) 0.9056(10) 0.4687(6) 0.058(3) Uani 1 1 d . . .
H2A_2 H 0.0573 0.9676 0.5087 0.069 Uiso 1 1 calc R . .
H2B_2 H 0.0272 0.8776 0.4845 0.069 Uiso 1 1 calc R . .
C3_2 C 0.0452(2) 0.9567(9) 0.3793(6) 0.049(3) Uani 1 1 d D . .
H3A_2 H 0.0333 0.8950 0.3438 0.059 Uiso 1 1 calc R . .
C4_2 C 0.0217(2) 1.0623(9) 0.3761(6) 0.050(3) Uani 1 1 d . . .
H4A_2 H -0.0003 1.0381 0.3946 0.059 Uiso 1 1 calc R . .
H4B_2 H 0.0312 1.1233 0.4152 0.059 Uiso 1 1 calc R . .
C5_2 C 0.01655(18) 1.1132(9) 0.2898(6) 0.046(3) Uani 1 1 d . . .
H5A_2 H 0.0070 1.1932 0.2923 0.055 Uiso 1 1 calc R . .
H5B_2 H 0.0006 1.0639 0.2546 0.055 Uiso 1 1 calc R . .
C6_2 C 0.1431(2) 0.8942(9) 0.5044(6) 0.044(3) Uani 1 1 d . . .
C7_2 C 0.1566(2) 0.7952(10) 0.5646(6) 0.071(4) Uani 1 1 d . . .
H7A_2 H 0.1718 0.8289 0.6095 0.107 Uiso 1 1 calc R . .
H7B_2 H 0.1688 0.7374 0.5336 0.107 Uiso 1 1 calc R . .
H7C_2 H 0.1377 0.7568 0.5887 0.107 Uiso 1 1 calc R . .
C8_2 C 0.1266(2) 0.9881(10) 0.5578(5) 0.065(3) Uani 1 1 d . . .
H8A_2 H 0.1441 1.0292 0.5931 0.097 Uiso 1 1 calc R . .
H8B_2 H 0.1110 0.9496 0.5932 0.097 Uiso 1 1 calc R . .
H8C_2 H 0.1142 1.0446 0.5209 0.097 Uiso 1 1 calc R . .
C9_2 C 0.1723(2) 0.9508(9) 0.4648(6) 0.053(3) Uani 1 1 d . . .
H9A_2 H 0.1894 0.9756 0.5087 0.080 Uiso 1 1 calc R . .
H9B_2 H 0.1642 1.0194 0.4322 0.080 Uiso 1 1 calc R . .
H9C_2 H 0.1821 0.8941 0.4280 0.080 Uiso 1 1 calc R . .
C10_2 C 0.1232(3) 0.7001(9) 0.3739(6) 0.049(3) Uani 1 1 d . . .
C11_2 C 0.1192(3) 0.5942(9) 0.4318(7) 0.077(4) Uani 1 1 d . . .
H11A_2 H 0.1260 0.5224 0.4040 0.115 Uiso 1 1 calc R . .
H11B_2 H 0.0957 0.5876 0.4442 0.115 Uiso 1 1 calc R . .
H11C_2 H 0.1335 0.6053 0.4838 0.115 Uiso 1 1 calc R . .
C12_2 C 0.0985(3) 0.6816(9) 0.2957(6) 0.078(4) Uani 1 1 d . . .
H12A_2 H 0.1034 0.6065 0.2694 0.117 Uiso 1 1 calc R . .
H12B_2 H 0.1011 0.7456 0.2560 0.117 Uiso 1 1 calc R . .
H12C_2 H 0.0754 0.6808 0.3120 0.117 Uiso 1 1 calc R . .
C13_2 C 0.1586(2) 0.7005(9) 0.3439(6) 0.069(4) Uani 1 1 d . . .
H13A_2 H 0.1619 0.6290 0.3117 0.103 Uiso 1 1 calc R . .
H13B_2 H 0.1752 0.7034 0.3923 0.103 Uiso 1 1 calc R . .
H13C_2 H 0.1612 0.7694 0.3086 0.103 Uiso 1 1 calc R . .
C14_2 C 0.0708(2) 1.2787(9) 0.2498(6) 0.044(3) Uani 1 1 d . . .
C15_2 C 0.0491(2) 1.3596(9) 0.1932(6) 0.061(3) Uani 1 1 d . . .
H15A_2 H 0.0561 1.4411 0.2038 0.092 Uiso 1 1 calc R . .
H15B_2 H 0.0255 1.3504 0.2044 0.092 Uiso 1 1 calc R . .
H15C_2 H 0.0518 1.3398 0.1348 0.092 Uiso 1 1 calc R . .
C16_2 C 0.0671(2) 1.3192(8) 0.3416(6) 0.051(3) Uani 1 1 d . . .
H16A_2 H 0.0774 1.3968 0.3505 0.077 Uiso 1 1 calc R . .
H16B_2 H 0.0785 1.2628 0.3805 0.077 Uiso 1 1 calc R . .
H16C_2 H 0.0433 1.3235 0.3513 0.077 Uiso 1 1 calc R . .
C17_2 C 0.10786(19) 1.2883(9) 0.2337(6) 0.052(3) Uani 1 1 d . . .
H17A_2 H 0.1158 1.3683 0.2461 0.077 Uiso 1 1 calc R . .
H17B_2 H 0.1105 1.2701 0.1750 0.077 Uiso 1 1 calc R . .
H17C_2 H 0.1210 1.2327 0.2696 0.077 Uiso 1 1 calc R . .
C18_2 C 0.0442(2) 1.0722(9) 0.1330(5) 0.040(3) Uani 1 1 d . . .
C19_2 C 0.01028(19) 1.1240(9) 0.0976(6) 0.060(3) Uani 1 1 d . . .
H19A_2 H 0.0068 1.1069 0.0377 0.091 Uiso 1 1 calc R . .
H19B_2 H 0.0104 1.2092 0.1061 0.091 Uiso 1 1 calc R . .
H19C_2 H -0.0079 1.0890 0.1264 0.091 Uiso 1 1 calc R . .
C20_2 C 0.0411(2) 0.9404(9) 0.1357(6) 0.063(3) Uani 1 1 d . . .
H20A_2 H 0.0332 0.9111 0.0801 0.095 Uiso 1 1 calc R . .
H20B_2 H 0.0250 0.9184 0.1758 0.095 Uiso 1 1 calc R . .
H20C_2 H 0.0631 0.9059 0.1529 0.095 Uiso 1 1 calc R . .
C21_2 C 0.0705(2) 1.1066(9) 0.0729(5) 0.059(3) Uani 1 1 d . . .
H21A_2 H 0.0638 1.0754 0.0172 0.089 Uiso 1 1 calc R . .
H21B_2 H 0.0924 1.0741 0.0932 0.089 Uiso 1 1 calc R . .
H21C_2 H 0.0721 1.1924 0.0701 0.089 Uiso 1 1 calc R . .
C22_2 C 0.17157(19) 1.0344(8) 0.1703(5) 0.032(2) Uani 1 1 d . . .
C23_2 C 0.1810(2) 1.0865(8) 0.0919(5) 0.034(2) Uani 1 1 d . . .
C24_2 C 0.1586(2) 1.1524(9) 0.0390(6) 0.048(3) Uani 1 1 d . . .
H24_2 H 0.1365 1.1649 0.0546 0.057 Uiso 1 1 calc R . .
C25_2 C 0.1674(2) 1.2001(9) -0.0352(6) 0.055(3) Uani 1 1 d . . .
H25_2 H 0.1513 1.2428 -0.0701 0.066 Uiso 1 1 calc R . .
C26_2 C 0.1999(3) 1.1855(9) -0.0587(6) 0.058(3) Uani 1 1 d . . .
H26_2 H 0.2063 1.2187 -0.1092 0.070 Uiso 1 1 calc R . .
C27_2 C 0.2222(3) 1.1224(10) -0.0077(7) 0.065(4) Uani 1 1 d . . .
H27_2 H 0.2442 1.1098 -0.0244 0.078 Uiso 1 1 calc R . .
C28_2 C 0.2141(2) 1.0761(9) 0.0676(6) 0.050(3) Uani 1 1 d . . .
H28_2 H 0.2308 1.0371 0.1031 0.060 Uiso 1 1 calc R . .
C29_2 C 0.19955(17) 0.9902(9) 0.2308(5) 0.027(2) Uani 1 1 d . . .
C30_2 C 0.2119(2) 1.0657(9) 0.2920(6) 0.045(3) Uani 1 1 d . . .
H30_2 H 0.2031 1.1430 0.2935 0.054 Uiso 1 1 calc R . .
C31_2 C 0.2372(2) 1.0321(11) 0.3521(6) 0.061(3) Uani 1 1 d . . .
H31_2 H 0.2454 1.0860 0.3942 0.073 Uiso 1 1 calc R . .
C32_2 C 0.2503(3) 0.9220(12) 0.3505(7) 0.060(4) Uani 1 1 d . . .
H32_2 H 0.2675 0.8987 0.3915 0.072 Uiso 1 1 calc R . .
C33_2 C 0.2385(2) 0.8447(11) 0.2896(8) 0.065(4) Uani 1 1 d . . .
H33_2 H 0.2476 0.7679 0.2881 0.078 Uiso 1 1 calc R . .
C34_2 C 0.2130(2) 0.8790(9) 0.2297(6) 0.048(3) Uani 1 1 d . . .
H34_2 H 0.2049 0.8250 0.1877 0.057 Uiso 1 1 calc R . .
N1_2 N 0.13110(17) 0.9737(8) 0.2570(5) 0.050(2) Uani 1 1 d D . .
H1C_2 H 0.1498(15) 0.946(8) 0.282(5) 0.075 Uiso 1 1 d D . .
N2_2 N 0.14035(16) 1.0316(6) 0.1859(4) 0.032(2) Uani 1 1 d . . .
P1_2 P 0.11084(5) 0.8457(2) 0.41971(15) 0.0373(7) Uani 1 1 d D . .
P2_2 P 0.05753(5) 1.1189(2) 0.24395(15) 0.0349(7) Uani 1 1 d D . .
Ir1_2 Ir 0.090932(8) 0.98899(4) 0.32447(2) 0.03010(11) Uani 1 1 d D . .
H1_2 H 0.0963(9) 1.085(2) 0.395(2) 0.036 Uiso 1 1 d D . .
C35_4 C 0.551(2) 0.458(9) 0.383(6) 0.136(9) Uani 0.137(13) 1 d PDU A 2
H35A_4 H 0.5679 0.5049 0.3586 0.204 Uiso 0.137(13) 1 calc PR A 2
H35B_4 H 0.5371 0.4166 0.3383 0.204 Uiso 0.137(13) 1 calc PR A 2
H35C_4 H 0.5615 0.4000 0.4217 0.204 Uiso 0.137(13) 1 calc PR A 2
C36_4 C 0.528(2) 0.538(8) 0.430(7) 0.135(9) Uani 0.137(13) 1 d PDU A 2
H36A_4 H 0.5135 0.5857 0.3902 0.162 Uiso 0.137(13) 1 calc PR A 2
H36B_4 H 0.5418 0.5922 0.4670 0.162 Uiso 0.137(13) 1 calc PR A 2
C37_4 C 0.506(2) 0.461(8) 0.483(6) 0.135(9) Uani 0.137(13) 1 d PDU A 2
H37A_4 H 0.4921 0.4074 0.4463 0.162 Uiso 0.137(13) 1 calc PR A 2
H37B_4 H 0.5205 0.4139 0.5232 0.162 Uiso 0.137(13) 1 calc PR A 2
C38_4 C 0.483(3) 0.542(10) 0.530(8) 0.135(9) Uani 0.137(13) 1 d PDU A 2
H38A_4 H 0.4971 0.5962 0.5671 0.162 Uiso 0.137(13) 1 calc PR A 2
H38B_4 H 0.4688 0.5897 0.4903 0.162 Uiso 0.137(13) 1 calc PR A 2
C39_4 C 0.461(3) 0.466(13) 0.583(8) 0.135(9) Uani 0.137(13) 1 d PDU A 2
H39A_4 H 0.4438 0.5150 0.6049 0.202 Uiso 0.137(13) 1 calc PR A 2
H39B_4 H 0.4753 0.4317 0.6300 0.202 Uiso 0.137(13) 1 calc PR A 2
H39C_4 H 0.4508 0.4033 0.5485 0.202 Uiso 0.137(13) 1 calc PR A 2
C35_3 C 0.5566(7) 0.519(4) 0.460(4) 0.135(9) Uani 0.363(13) 1 d PDU A 1
H35A_3 H 0.5740 0.5791 0.4632 0.202 Uiso 0.363(13) 1 calc PR A 1
H35B_3 H 0.5527 0.4903 0.4025 0.202 Uiso 0.363(13) 1 calc PR A 1
H35C_3 H 0.5638 0.4530 0.4968 0.202 Uiso 0.363(13) 1 calc PR A 1
C36_3 C 0.5238(7) 0.571(3) 0.488(3) 0.136(9) Uani 0.363(13) 1 d PDU A 1
H36A_3 H 0.5129 0.6222 0.4441 0.163 Uiso 0.363(13) 1 calc PR A 1
H36B_3 H 0.5283 0.6172 0.5399 0.163 Uiso 0.363(13) 1 calc PR A 1
C37_3 C 0.5011(7) 0.465(3) 0.504(3) 0.135(8) Uani 0.363(13) 1 d PDU A 1
H37A_3 H 0.4969 0.4183 0.4516 0.163 Uiso 0.363(13) 1 calc PR A 1
H37B_3 H 0.5123 0.4132 0.5471 0.163 Uiso 0.363(13) 1 calc PR A 1
C38_3 C 0.4676(7) 0.510(3) 0.532(3) 0.136(9) Uani 0.363(13) 1 d PDU A 1
H38A_3 H 0.4715 0.5560 0.5842 0.163 Uiso 0.363(13) 1 calc PR A 1
H38B_3 H 0.4561 0.5611 0.4885 0.163 Uiso 0.363(13) 1 calc PR A 1
C39_3 C 0.4461(9) 0.401(3) 0.546(3) 0.137(9) Uani 0.363(13) 1 d PDU A 1
H39A_3 H 0.4252 0.4254 0.5691 0.206 Uiso 0.363(13) 1 calc PR A 1
H39B_3 H 0.4586 0.3485 0.5860 0.206 Uiso 0.363(13) 1 calc PR A 1
H39C_3 H 0.4409 0.3603 0.4932 0.206 Uiso 0.363(13) 1 calc PR A 1

loop_
_atom_site_aniso_label
_atom_site_aniso_U_11
_atom_site_aniso_U_22
_atom_site_aniso_U_33
_atom_site_aniso_U_23
_atom_site_aniso_U_13
_atom_site_aniso_U_12
C1_1 0.048(6) 0.062(9) 0.064(8) 0.025(6) -0.003(5) 0.009(6)
C2_1 0.056(6) 0.061(10) 0.057(8) 0.006(7) -0.014(5) 0.012(6)
C3_1 0.029(5) 0.078(10) 0.040(7) -0.003(6) -0.008(4) 0.009(5)
C4_1 0.029(5) 0.109(13) 0.066(8) 0.007(8) -0.007(5) 0.012(6)
C5_1 0.028(5) 0.088(11) 0.071(8) -0.012(7) -0.003(5) 0.008(6)
C6_1 0.047(6) 0.038(8) 0.043(7) 0.014(5) 0.008(5) 0.007(5)
C7_1 0.060(6) 0.050(8) 0.059(7) -0.015(7) 0.005(5) -0.009(6)
C8_1 0.069(7) 0.045(8) 0.070(8) -0.003(6) 0.028(6) -0.008(6)
C9_1 0.060(6) 0.061(9) 0.046(7) 0.002(6) 0.001(5) -0.005(6)
C10_1 0.064(7) 0.042(8) 0.040(7) -0.005(6) 0.021(5) 0.003(6)
C11_1 0.062(6) 0.081(10) 0.043(7) 0.013(7) 0.010(5) 0.008(6)
C12_1 0.127(10) 0.110(13) 0.051(8) -0.039(8) 0.039(7) -0.043(9)
C13_1 0.056(7) 0.088(10) 0.060(8) 0.019(7) 0.032(6) 0.022(6)
C14_1 0.052(6) 0.063(9) 0.041(7) -0.002(6) 0.019(5) -0.008(6)
C15_1 0.044(6) 0.091(10) 0.077(8) -0.013(8) 0.022(6) -0.026(6)
C16_1 0.064(7) 0.092(11) 0.074(9) -0.004(8) 0.029(7) 0.005(7)
C17_1 0.048(6) 0.094(10) 0.045(7) -0.004(6) 0.005(5) -0.017(6)
C18_1 0.048(6) 0.049(8) 0.054(7) -0.022(6) 0.001(5) -0.020(6)
C19_1 0.065(7) 0.077(10) 0.071(9) -0.032(7) -0.006(6) -0.027(7)
C20_1 0.076(7) 0.060(9) 0.070(8) -0.018(7) 0.026(6) 0.001(6)
C21_1 0.070(7) 0.026(8) 0.098(10) -0.006(7) 0.007(7) -0.004(6)
C22_1 0.021(4) 0.032(7) 0.037(6) 0.000(5) 0.006(4) 0.001(4)
C23_1 0.043(5) 0.025(7) 0.027(6) 0.002(5) -0.007(4) -0.005(5)
C24_1 0.036(5) 0.060(9) 0.060(8) 0.026(7) -0.002(5) 0.006(5)
C25_1 0.051(7) 0.078(11) 0.055(8) 0.024(7) 0.010(6) -0.001(6)
C26_1 0.090(8) 0.043(8) 0.033(7) 0.004(6) -0.012(6) 0.007(7)
C27_1 0.057(7) 0.066(10) 0.036(7) -0.007(6) -0.015(5) 0.018(6)
C28_1 0.051(6) 0.051(8) 0.039(7) 0.015(6) -0.004(5) 0.016(6)
C29_1 0.028(4) 0.026(7) 0.044(6) 0.005(5) 0.000(4) 0.007(5)
C30_1 0.040(5) 0.032(7) 0.042(6) 0.000(5) 0.009(5) -0.001(5)
C31_1 0.042(6) 0.083(10) 0.049(7) -0.002(7) -0.009(5) -0.019(6)
C32_1 0.027(5) 0.062(9) 0.077(9) 0.024(7) -0.001(6) 0.005(5)
C33_1 0.046(6) 0.076(10) 0.061(8) -0.002(7) 0.028(6) 0.003(6)
C34_1 0.032(5) 0.041(8) 0.055(7) -0.009(6) 0.005(5) -0.006(4)
N1_1 0.028(4) 0.044(7) 0.050(6) 0.008(5) 0.008(4) -0.006(4)
N2_1 0.036(4) 0.040(6) 0.043(5) 0.003(4) 0.005(4) 0.002(4)
P1_1 0.0400(14) 0.047(2) 0.0340(16) 0.0042(14) 0.0056(12) 0.0104(13)
P2_1 0.0255(11) 0.063(2) 0.0489(17) -0.0085(17) 0.0014(11) -0.0034(14)
Ir1_1 0.02430(17) 0.0467(3) 0.0387(2) 0.0001(2) 0.00047(16) 0.00541(19)
C1_2 0.055(6) 0.074(10) 0.046(7) 0.000(6) 0.013(5) -0.024(6)
C2_2 0.035(6) 0.093(10) 0.046(7) -0.003(7) 0.017(5) -0.009(6)
C3_2 0.025(5) 0.060(9) 0.064(8) -0.015(6) 0.009(5) -0.014(5)
C4_2 0.029(5) 0.075(9) 0.045(7) -0.014(6) 0.009(5) -0.012(5)
C5_2 0.030(5) 0.042(8) 0.065(8) -0.011(6) 0.000(5) 0.003(5)
C6_2 0.044(6) 0.053(8) 0.034(6) 0.009(6) -0.003(5) -0.013(5)
C7_2 0.081(8) 0.086(11) 0.043(7) 0.005(7) -0.014(6) 0.000(7)
C8_2 0.069(7) 0.095(10) 0.027(6) -0.015(7) -0.009(5) -0.005(7)
C9_2 0.047(6) 0.067(9) 0.042(7) -0.006(6) -0.018(5) -0.022(5)
C10_2 0.082(8) 0.029(8) 0.037(7) 0.007(6) 0.006(6) -0.016(6)
C11_2 0.094(8) 0.047(9) 0.089(10) 0.006(8) 0.007(7) -0.019(7)
C12_2 0.133(10) 0.042(9) 0.058(8) -0.010(7) 0.001(8) -0.004(7)
C13_2 0.076(8) 0.056(9) 0.078(9) 0.005(7) 0.031(7) 0.003(6)
C14_2 0.035(5) 0.051(8) 0.044(7) -0.016(6) -0.003(5) -0.006(5)
C15_2 0.061(6) 0.028(7) 0.092(9) -0.001(7) -0.007(6) 0.015(6)
C16_2 0.057(6) 0.028(7) 0.068(8) -0.013(6) 0.001(6) 0.003(5)
C17_2 0.046(6) 0.054(8) 0.056(7) -0.013(6) 0.006(5) -0.007(5)
C18_2 0.034(5) 0.052(8) 0.030(6) -0.012(5) -0.015(5) 0.007(5)
C19_2 0.039(5) 0.093(10) 0.046(7) -0.029(7) -0.017(5) 0.006(6)
C20_2 0.081(8) 0.041(9) 0.062(8) -0.029(6) -0.029(6) 0.000(6)
C21_2 0.048(6) 0.089(10) 0.040(7) -0.015(6) -0.001(5) 0.019(6)
C22_2 0.028(5) 0.038(7) 0.028(6) -0.001(5) -0.001(4) 0.000(4)
C23_2 0.051(6) 0.026(7) 0.023(6) -0.002(5) -0.005(5) -0.011(5)
C24_2 0.044(5) 0.058(8) 0.042(7) 0.017(6) 0.005(5) -0.015(5)
C25_2 0.063(7) 0.049(8) 0.052(8) 0.020(6) -0.003(6) -0.015(6)
C26_2 0.097(9) 0.052(9) 0.026(7) 0.010(6) 0.012(6) -0.024(7)
C27_2 0.081(8) 0.061(9) 0.059(8) 0.034(7) 0.039(7) 0.012(7)
C28_2 0.058(6) 0.053(8) 0.041(7) 0.021(6) 0.015(5) 0.024(5)
C29_2 0.018(4) 0.040(7) 0.022(5) 0.002(5) 0.004(4) -0.005(5)
C30_2 0.040(6) 0.053(8) 0.042(7) -0.002(6) 0.000(5) 0.008(5)
C31_2 0.048(6) 0.083(12) 0.050(8) -0.004(7) -0.011(6) -0.018(6)
C32_2 0.050(7) 0.066(11) 0.063(9) 0.035(8) -0.004(6) -0.001(7)
C33_2 0.056(7) 0.045(9) 0.095(11) 0.017(8) 0.005(7) 0.018(6)
C34_2 0.051(6) 0.028(8) 0.061(8) -0.005(6) -0.011(5) 0.009(5)
N1_2 0.040(5) 0.063(7) 0.046(6) 0.015(5) 0.001(4) -0.003(5)
N2_2 0.037(4) 0.035(6) 0.025(4) 0.013(4) 0.002(3) 0.002(4)
P1_2 0.0409(13) 0.039(2) 0.0321(15) 0.0059(14) 0.0065(11) -0.0102(13)
P2_2 0.0266(11) 0.040(2) 0.0379(16) -0.0131(14) -0.0008(11) 0.0030(12)
Ir1_2 0.02499(17) 0.0376(3) 0.0281(2) -0.0029(2) 0.00463(14) -0.00401(19)
C35_4 0.13(2) 0.16(2) 0.118(18) -0.03(2) 0.027(16) -0.02(2)
C36_4 0.13(2) 0.16(2) 0.116(17) -0.03(2) 0.027(15) -0.02(2)
C37_4 0.13(2) 0.16(2) 0.116(16) -0.03(2) 0.026(15) -0.02(2)
C38_4 0.13(2) 0.16(2) 0.117(16) -0.03(2) 0.026(15) -0.02(2)
C39_4 0.13(2) 0.16(2) 0.118(17) -0.03(2) 0.027(15) -0.01(2)
C35_3 0.13(2) 0.16(2) 0.116(17) -0.03(2) 0.032(15) -0.02(2)
C36_3 0.13(2) 0.16(2) 0.117(16) -0.03(2) 0.026(15) -0.02(2)
C37_3 0.13(2) 0.16(2) 0.117(16) -0.03(2) 0.025(15) -0.02(2)
C38_3 0.13(2) 0.16(2) 0.119(16) -0.04(2) 0.025(15) -0.02(2)
C39_3 0.13(2) 0.16(3) 0.120(17) -0.03(2) 0.027(15) -0.01(2)

loop_
_atom_type_symbol
_atom_type_description
_atom_type_scat_dispersion_real
_atom_type_scat_dispersion_imag
_atom_type_scat_source
C C 0.0033 0.0016 'International Tables Vol C Tables 4.2.6.8 and 6.1.1.4'
H H 0.0000 0.0000 'International Tables Vol C Tables 4.2.6.8 and 6.1.1.4'
N N 0.0061 0.0033 'International Tables Vol C Tables 4.2.6.8 and 6.1.1.4'
P P 0.1023 0.0942 'International Tables Vol C Tables 4.2.6.8 and 6.1.1.4'
Ir Ir -1.4442 7.9887 'International Tables Vol C Tables 4.2.6.8 and 6.1.1.4'

loop_
_exptl_crystal_face_index_h
_exptl_crystal_face_index_k
_exptl_crystal_face_index_l
_exptl_crystal_face_perp_dist
1.00 0.00 0.00 0.0100
-1.00 0.00 0.00 0.0100
1.00 0.00 -2.00 0.0900
-1.00 -2.00 1.00 0.0400
0.00 2.00 1.00 0.0500

loop_
_geom_angle_atom_site_label_1
_geom_angle_atom_site_label_2
_geom_angle_atom_site_label_3
_geom_angle
C2_1 C1_1 P1_1 108.4(6)
C2_1 C1_1 H1A_1 110.0
P1_1 C1_1 H1A_1 110.0
C2_1 C1_1 H1B_1 110.0
P1_1 C1_1 H1B_1 110.0
H1A_1 C1_1 H1B_1 108.4
C1_1 C2_1 C3_1 111.9(8)
C1_1 C2_1 H2A_1 109.2
C3_1 C2_1 H2A_1 109.2
C1_1 C2_1 H2B_1 109.2
C3_1 C2_1 H2B_1 109.2
H2A_1 C2_1 H2B_1 107.9
C4_1 C3_1 C2_1 110.7(8)
C4_1 C3_1 Ir1_1 114.5(7)
C2_1 C3_1 Ir1_1 113.2(6)
C4_1 C3_1 H3A_1 105.9
C2_1 C3_1 H3A_1 105.9
Ir1_1 C3_1 H3A_1 105.9
C3_1 C4_1 C5_1 110.8(8)
C3_1 C4_1 H4A_1 109.5
C5_1 C4_1 H4A_1 109.5
C3_1 C4_1 H4B_1 109.5
C5_1 C4_1 H4B_1 109.5
H4A_1 C4_1 H4B_1 108.1
C4_1 C5_1 P2_1 108.0(7)
C4_1 C5_1 H5A_1 110.1
P2_1 C5_1 H5A_1 110.1
C4_1 C5_1 H5B_1 110.1
P2_1 C5_1 H5B_1 110.1
H5A_1 C5_1 H5B_1 108.4
C9_1 C6_1 C8_1 108.2(8)
C9_1 C6_1 C7_1 109.2(7)
C8_1 C6_1 C7_1 107.0(8)
C9_1 C6_1 P1_1 110.8(7)
C8_1 C6_1 P1_1 106.5(6)
C7_1 C6_1 P1_1 114.8(6)
C6_1 C7_1 H7A_1 109.5
C6_1 C7_1 H7B_1 109.5
H7A_1 C7_1 H7B_1 109.5
C6_1 C7_1 H7C_1 109.5
H7A_1 C7_1 H7C_1 109.5
H7B_1 C7_1 H7C_1 109.5
C6_1 C8_1 H8A_1 109.5
C6_1 C8_1 H8B_1 109.5
H8A_1 C8_1 H8B_1 109.5
C6_1 C8_1 H8C_1 109.5
H8A_1 C8_1 H8C_1 109.5
H8B_1 C8_1 H8C_1 109.5
C6_1 C9_1 H9A_1 109.5
C6_1 C9_1 H9B_1 109.5
H9A_1 C9_1 H9B_1 109.5
C6_1 C9_1 H9C_1 109.5
H9A_1 C9_1 H9C_1 109.5
H9B_1 C9_1 H9C_1 109.5
C12_1 C10_1 C11_1 110.2(9)
C12_1 C10_1 C13_1 108.9(9)
C11_1 C10_1 C13_1 107.7(8)
C12_1 C10_1 P1_1 106.0(6)
C11_1 C10_1 P1_1 113.5(7)
C13_1 C10_1 P1_1 110.4(7)
C10_1 C11_1 H11A_1 109.5
C10_1 C11_1 H11B_1 109.5
H11A_1 C11_1 H11B_1 109.5
C10_1 C11_1 H11C_1 109.5
H11A_1 C11_1 H11C_1 109.5
H11B_1 C11_1 H11C_1 109.5
C10_1 C12_1 H12A_1 109.5
C10_1 C12_1 H12B_1 109.5
H12A_1 C12_1 H12B_1 109.5
C10_1 C12_1 H12C_1 109.5
H12A_1 C12_1 H12C_1 109.5
H12B_1 C12_1 H12C_1 109.5
C10_1 C13_1 H13A_1 109.5
C10_1 C13_1 H13B_1 109.5
H13A_1 C13_1 H13B_1 109.5
C10_1 C13_1 H13C_1 109.5
H13A_1 C13_1 H13C_1 109.5
H13B_1 C13_1 H13C_1 109.5
C15_1 C14_1 C16_1 109.1(8)
C15_1 C14_1 C17_1 108.3(8)
C16_1 C14_1 C17_1 108.1(8)
C15_1 C14_1 P2_1 115.0(7)
C16_1 C14_1 P2_1 106.8(7)
C17_1 C14_1 P2_1 109.3(6)
C14_1 C15_1 H15A_1 109.5
C14_1 C15_1 H15B_1 109.5
H15A_1 C15_1 H15B_1 109.5
C14_1 C15_1 H15C_1 109.5
H15A_1 C15_1 H15C_1 109.5
H15B_1 C15_1 H15C_1 109.5
C14_1 C16_1 H16A_1 109.5
C14_1 C16_1 H16B_1 109.5
H16A_1 C16_1 H16B_1 109.5
C14_1 C16_1 H16C_1 109.5
H16A_1 C16_1 H16C_1 109.5
H16B_1 C16_1 H16C_1 109.5
C14_1 C17_1 H17A_1 109.5
C14_1 C17_1 H17B_1 109.5
H17A_1 C17_1 H17B_1 109.5
C14_1 C17_1 H17C_1 109.5
H17A_1 C17_1 H17C_1 109.5
H17B_1 C17_1 H17C_1 109.5
C20_1 C18_1 C19_1 107.4(8)
C20_1 C18_1 C21_1 108.9(8)
C19_1 C18_1 C21_1 105.4(9)
C20_1 C18_1 P2_1 106.0(7)
C19_1 C18_1 P2_1 114.9(7)
C21_1 C18_1 P2_1 114.1(7)
C18_1 C19_1 H19A_1 109.5
C18_1 C19_1 H19B_1 109.5
H19A_1 C19_1 H19B_1 109.5
C18_1 C19_1 H19C_1 109.5
H19A_1 C19_1 H19C_1 109.5
H19B_1 C19_1 H19C_1 109.5
C18_1 C20_1 H20A_1 109.5
C18_1 C20_1 H20B_1 109.5
H20A_1 C20_1 H20B_1 109.5
C18_1 C20_1 H20C_1 109.5
H20A_1 C20_1 H20C_1 109.5
H20B_1 C20_1 H20C_1 109.5
C18_1 C21_1 H21A_1 109.5
C18_1 C21_1 H21B_1 109.5
H21A_1 C21_1 H21B_1 109.5
C18_1 C21_1 H21C_1 109.5
H21A_1 C21_1 H21C_1 109.5
H21B_1 C21_1 H21C_1 109.5
N2_1 C22_1 C23_1 118.1(7)
N2_1 C22_1 C29_1 122.9(8)
C23_1 C22_1 C29_1 118.9(7)
C28_1 C23_1 C24_1 118.6(9)
C28_1 C23_1 C22_1 121.2(8)
C24_1 C23_1 C22_1 120.2(8)
C25_1 C24_1 C23_1 120.2(9)
C25_1 C24_1 H24_1 119.9
C23_1 C24_1 H24_1 119.9
C24_1 C25_1 C26_1 120.1(9)
C24_1 C25_1 H25_1 119.9
C26_1 C25_1 H25_1 119.9
C27_1 C26_1 C25_1 120.0(10)
C27_1 C26_1 H26_1 120.0
C25_1 C26_1 H26_1 120.0
C26_1 C27_1 C28_1 120.5(9)
C26_1 C27_1 H27_1 119.7
C28_1 C27_1 H27_1 119.7
C27_1 C28_1 C23_1 120.5(9)
C27_1 C28_1 H28_1 119.7
C23_1 C28_1 H28_1 119.7
C34_1 C29_1 C30_1 117.7(8)
C34_1 C29_1 C22_1 119.8(8)
C30_1 C29_1 C22_1 122.4(8)
C29_1 C30_1 C31_1 122.0(9)
C29_1 C30_1 H30_1 119.0
C31_1 C30_1 H30_1 119.0
C32_1 C31_1 C30_1 118.6(10)
C32_1 C31_1 H31_1 120.7
C30_1 C31_1 H31_1 120.7
C33_1 C32_1 C31_1 120.6(9)
C33_1 C32_1 H32_1 119.7
C31_1 C32_1 H32_1 119.7
C32_1 C33_1 C34_1 120.0(9)
C32_1 C33_1 H33_1 120.0
C34_1 C33_1 H33_1 120.0
C29_1 C34_1 C33_1 121.2(9)
C29_1 C34_1 H34_1 119.4
C33_1 C34_1 H34_1 119.4
N2_1 N1_1 Ir1_1 129.8(5)
N2_1 N1_1 H1C_1 121(6)
Ir1_1 N1_1 H1C_1 108(6)
C22_1 N2_1 N1_1 118.6(7)
C1_1 P1_1 C6_1 104.8(5)
C1_1 P1_1 C10_1 101.3(4)
C6_1 P1_1 C10_1 111.5(4)
C1_1 P1_1 Ir1_1 105.2(3)
C6_1 P1_1 Ir1_1 117.1(3)
C10_1 P1_1 Ir1_1 114.8(3)
C5_1 P2_1 C18_1 101.5(5)
C5_1 P2_1 C14_1 103.7(4)
C18_1 P2_1 C14_1 110.7(5)
C5_1 P2_1 Ir1_1 104.1(4)
C18_1 P2_1 Ir1_1 115.2(3)
C14_1 P2_1 Ir1_1 119.1(3)
N1_1 Ir1_1 C3_1 163.6(3)
N1_1 Ir1_1 P2_1 101.3(2)
C3_1 Ir1_1 P2_1 82.6(3)
N1_1 Ir1_1 P1_1 92.7(2)
C3_1 Ir1_1 P1_1 81.7(3)
P2_1 Ir1_1 P1_1 163.96(9)
N1_1 Ir1_1 H1_1 112.1(15)
C3_1 Ir1_1 H1_1 83.5(15)
P2_1 Ir1_1 H1_1 90.8(9)
P1_1 Ir1_1 H1_1 91.0(9)
C2_2 C1_2 P1_2 109.9(7)
C2_2 C1_2 H1A_2 109.7
P1_2 C1_2 H1A_2 109.7
C2_2 C1_2 H1B_2 109.7
P1_2 C1_2 H1B_2 109.7
H1A_2 C1_2 H1B_2 108.2
C1_2 C2_2 C3_2 110.1(8)
C1_2 C2_2 H2A_2 109.6
C3_2 C2_2 H2A_2 109.6
C1_2 C2_2 H2B_2 109.6
C3_2 C2_2 H2B_2 109.6
H2A_2 C2_2 H2B_2 108.1
C4_2 C3_2 C2_2 110.0(8)
C4_2 C3_2 Ir1_2 113.5(6)
C2_2 C3_2 Ir1_2 115.2(6)
C4_2 C3_2 H3A_2 105.8
C2_2 C3_2 H3A_2 105.8
Ir1_2 C3_2 H3A_2 105.8
C5_2 C4_2 C3_2 111.7(8)
C5_2 C4_2 H4A_2 109.3
C3_2 C4_2 H4A_2 109.3
C5_2 C4_2 H4B_2 109.3
C3_2 C4_2 H4B_2 109.3
H4A_2 C4_2 H4B_2 107.9
C4_2 C5_2 P2_2 109.0(6)
C4_2 C5_2 H5A_2 109.9
P2_2 C5_2 H5A_2 109.9
C4_2 C5_2 H5B_2 109.9
P2_2 C5_2 H5B_2 109.9
H5A_2 C5_2 H5B_2 108.3
C9_2 C6_2 C7_2 109.4(7)
C9_2 C6_2 C8_2 108.5(8)
C7_2 C6_2 C8_2 107.3(8)
C9_2 C6_2 P1_2 109.0(6)
C7_2 C6_2 P1_2 114.7(7)
C8_2 C6_2 P1_2 107.7(6)
C6_2 C7_2 H7A_2 109.5
C6_2 C7_2 H7B_2 109.5
H7A_2 C7_2 H7B_2 109.5
C6_2 C7_2 H7C_2 109.5
H7A_2 C7_2 H7C_2 109.5
H7B_2 C7_2 H7C_2 109.5
C6_2 C8_2 H8A_2 109.5
C6_2 C8_2 H8B_2 109.5
H8A_2 C8_2 H8B_2 109.5
C6_2 C8_2 H8C_2 109.5
H8A_2 C8_2 H8C_2 109.5
H8B_2 C8_2 H8C_2 109.5
C6_2 C9_2 H9A_2 109.5
C6_2 C9_2 H9B_2 109.5
H9A_2 C9_2 H9B_2 109.5
C6_2 C9_2 H9C_2 109.5
H9A_2 C9_2 H9C_2 109.5
H9B_2 C9_2 H9C_2 109.5
C13_2 C10_2 C11_2 109.7(8)
C13_2 C10_2 C12_2 106.7(8)
C11_2 C10_2 C12_2 107.1(8)
C13_2 C10_2 P1_2 113.4(7)
C11_2 C10_2 P1_2 114.1(7)
C12_2 C10_2 P1_2 105.4(7)
C10_2 C11_2 H11A_2 109.5
C10_2 C11_2 H11B_2 109.5
H11A_2 C11_2 H11B_2 109.5
C10_2 C11_2 H11C_2 109.5
H11A_2 C11_2 H11C_2 109.5
H11B_2 C11_2 H11C_2 109.5
C10_2 C12_2 H12A_2 109.5
C10_2 C12_2 H12B_2 109.5
H12A_2 C12_2 H12B_2 109.5
C10_2 C12_2 H12C_2 109.5
H12A_2 C12_2 H12C_2 109.5
H12B_2 C12_2 H12C_2 109.5
C10_2 C13_2 H13A_2 109.5
C10_2 C13_2 H13B_2 109.5
H13A_2 C13_2 H13B_2 109.5
C10_2 C13_2 H13C_2 109.5
H13A_2 C13_2 H13C_2 109.5
H13B_2 C13_2 H13C_2 109.5
C15_2 C14_2 C17_2 111.5(8)
C15_2 C14_2 C16_2 107.1(8)
C17_2 C14_2 C16_2 107.9(7)
C15_2 C14_2 P2_2 114.4(6)
C17_2 C14_2 P2_2 109.3(6)
C16_2 C14_2 P2_2 106.4(6)
C14_2 C15_2 H15A_2 109.5
C14_2 C15_2 H15B_2 109.5
H15A_2 C15_2 H15B_2 109.5
C14_2 C15_2 H15C_2 109.5
H15A_2 C15_2 H15C_2 109.5
H15B_2 C15_2 H15C_2 109.5
C14_2 C16_2 H16A_2 109.5
C14_2 C16_2 H16B_2 109.5
H16A_2 C16_2 H16B_2 109.5
C14_2 C16_2 H16C_2 109.5
H16A_2 C16_2 H16C_2 109.5
H16B_2 C16_2 H16C_2 109.5
C14_2 C17_2 H17A_2 109.5
C14_2 C17_2 H17B_2 109.5
H17A_2 C17_2 H17B_2 109.5
C14_2 C17_2 H17C_2 109.5
H17A_2 C17_2 H17C_2 109.5
H17B_2 C17_2 H17C_2 109.5
C20_2 C18_2 C21_2 109.5(8)
C20_2 C18_2 C19_2 108.7(8)
C21_2 C18_2 C19_2 107.3(8)
C20_2 C18_2 P2_2 105.7(7)
C21_2 C18_2 P2_2 111.5(6)
C19_2 C18_2 P2_2 114.1(6)
C18_2 C19_2 H19A_2 109.5
C18_2 C19_2 H19B_2 109.5
H19A_2 C19_2 H19B_2 109.5
C18_2 C19_2 H19C_2 109.5
H19A_2 C19_2 H19C_2 109.5
H19B_2 C19_2 H19C_2 109.5
C18_2 C20_2 H20A_2 109.5
C18_2 C20_2 H20B_2 109.5
H20A_2 C20_2 H20B_2 109.5
C18_2 C20_2 H20C_2 109.5
H20A_2 C20_2 H20C_2 109.5
H20B_2 C20_2 H20C_2 109.5
C18_2 C21_2 H21A_2 109.5
C18_2 C21_2 H21B_2 109.5
H21A_2 C21_2 H21B_2 109.5
C18_2 C21_2 H21C_2 109.5
H21A_2 C21_2 H21C_2 109.5
H21B_2 C21_2 H21C_2 109.5
N2_2 C22_2 C23_2 119.9(8)
N2_2 C22_2 C29_2 122.8(7)
C23_2 C22_2 C29_2 117.3(7)
C24_2 C23_2 C28_2 116.2(8)
C24_2 C23_2 C22_2 122.6(8)
C28_2 C23_2 C22_2 121.1(8)
C25_2 C24_2 C23_2 122.6(9)
C25_2 C24_2 H24_2 118.7
C23_2 C24_2 H24_2 118.7
C24_2 C25_2 C26_2 119.9(10)
C24_2 C25_2 H25_2 120.1
C26_2 C25_2 H25_2 120.1
C27_2 C26_2 C25_2 118.5(9)
C27_2 C26_2 H26_2 120.8
C25_2 C26_2 H26_2 120.8
C26_2 C27_2 C28_2 122.5(10)
C26_2 C27_2 H27_2 118.8
C28_2 C27_2 H27_2 118.8
C27_2 C28_2 C23_2 120.3(9)
C27_2 C28_2 H28_2 119.9
C23_2 C28_2 H28_2 119.9
C30_2 C29_2 C34_2 118.0(8)
C30_2 C29_2 C22_2 117.3(9)
C34_2 C29_2 C22_2 124.7(9)
C29_2 C30_2 C31_2 121.6(10)
C29_2 C30_2 H30_2 119.2
C31_2 C30_2 H30_2 119.2
C32_2 C31_2 C30_2 119.8(11)
C32_2 C31_2 H31_2 120.1
C30_2 C31_2 H31_2 120.1
C31_2 C32_2 C33_2 119.8(11)
C31_2 C32_2 H32_2 120.1
C33_2 C32_2 H32_2 120.1
C32_2 C33_2 C34_2 120.0(11)
C32_2 C33_2 H33_2 120.0
C34_2 C33_2 H33_2 120.0
C29_2 C34_2 C33_2 120.8(10)
C29_2 C34_2 H34_2 119.6
C33_2 C34_2 H34_2 119.6
N2_2 N1_2 Ir1_2 132.6(6)
N2_2 N1_2 H1C_2 106(6)
Ir1_2 N1_2 H1C_2 118(6)
C22_2 N2_2 N1_2 119.8(7)
C1_2 P1_2 C6_2 105.5(4)
C1_2 P1_2 C10_2 102.2(4)
C6_2 P1_2 C10_2 110.7(5)
C1_2 P1_2 Ir1_2 103.8(3)
C6_2 P1_2 Ir1_2 116.4(3)
C10_2 P1_2 Ir1_2 116.3(3)
C5_2 P2_2 C18_2 100.2(4)
C5_2 P2_2 C14_2 105.4(4)
C18_2 P2_2 C14_2 111.8(5)
C5_2 P2_2 Ir1_2 104.0(3)
C18_2 P2_2 Ir1_2 116.7(3)
C14_2 P2_2 Ir1_2 116.2(3)
N1_2 Ir1_2 C3_2 163.2(4)
N1_2 Ir1_2 P2_2 101.6(2)
C3_2 Ir1_2 P2_2 82.4(3)
N1_2 Ir1_2 P1_2 92.8(2)
C3_2 Ir1_2 P1_2 82.2(3)
P2_2 Ir1_2 P1_2 164.53(7)
N1_2 Ir1_2 H1_2 112.3(14)
C3_2 Ir1_2 H1_2 83.8(14)
P2_2 Ir1_2 H1_2 89.6(9)
P1_2 Ir1_2 H1_2 89.8(9)
C36_4 C35_4 H35A_4 109.5
C36_4 C35_4 H35B_4 109.5
H35A_4 C35_4 H35B_4 109.5
C36_4 C35_4 H35C_4 109.5
H35A_4 C35_4 H35C_4 109.5
H35B_4 C35_4 H35C_4 109.5
C35_4 C36_4 C37_4 108.7(15)
C35_4 C36_4 H36A_4 109.9
C37_4 C36_4 H36A_4 109.9
C35_4 C36_4 H36B_4 109.9
C37_4 C36_4 H36B_4 109.9
H36A_4 C36_4 H36B_4 108.3
C38_4 C37_4 C36_4 108.8(15)
C38_4 C37_4 H37A_4 109.9
C36_4 C37_4 H37A_4 109.9
C38_4 C37_4 H37B_4 109.9
C36_4 C37_4 H37B_4 109.9
H37A_4 C37_4 H37B_4 108.3
C39_4 C38_4 C37_4 109.0(15)
C39_4 C38_4 H38A_4 109.9
C37_4 C38_4 H38A_4 109.9
C39_4 C38_4 H38B_4 109.9
C37_4 C38_4 H38B_4 109.9
H38A_4 C38_4 H38B_4 108.3
C38_4 C39_4 H39A_4 109.5
C38_4 C39_4 H39B_4 109.5
H39A_4 C39_4 H39B_4 109.5
C38_4 C39_4 H39C_4 109.5
H39A_4 C39_4 H39C_4 109.5
H39B_4 C39_4 H39C_4 109.5
C36_3 C35_3 H35A_3 109.5
C36_3 C35_3 H35B_3 109.5
H35A_3 C35_3 H35B_3 109.5
C36_3 C35_3 H35C_3 109.5
H35A_3 C35_3 H35C_3 109.5
H35B_3 C35_3 H35C_3 109.5
C35_3 C36_3 C37_3 105.7(13)
C35_3 C36_3 H36A_3 110.6
C37_3 C36_3 H36A_3 110.6
C35_3 C36_3 H36B_3 110.6
C37_3 C36_3 H36B_3 110.6
H36A_3 C36_3 H36B_3 108.7
C38_3 C37_3 C36_3 108.7(13)
C38_3 C37_3 H37A_3 109.9
C36_3 C37_3 H37A_3 109.9
C38_3 C37_3 H37B_3 109.9
C36_3 C37_3 H37B_3 109.9
H37A_3 C37_3 H37B_3 108.3
C39_3 C38_3 C37_3 106.4(13)
C39_3 C38_3 H38A_3 110.4
C37_3 C38_3 H38A_3 110.4
C39_3 C38_3 H38B_3 110.4
C37_3 C38_3 H38B_3 110.4
H38A_3 C38_3 H38B_3 108.6
C38_3 C39_3 H39A_3 109.5
C38_3 C39_3 H39B_3 109.5
H39A_3 C39_3 H39B_3 109.5
C38_3 C39_3 H39C_3 109.5
H39A_3 C39_3 H39C_3 109.5
H39B_3 C39_3 H39C_3 109.5

loop_
_geom_bond_atom_site_label_1
_geom_bond_atom_site_label_2
_geom_bond_distance
C1_1 C2_1 1.519(11)
C1_1 P1_1 1.844(9)
C1_1 H1A_1 0.9900
C1_1 H1B_1 0.9900
C2_1 C3_1 1.541(13)
C2_1 H2A_1 0.9900
C2_1 H2B_1 0.9900
C3_1 C4_1 1.522(11)
C3_1 Ir1_1 2.133(8)
C3_1 H3A_1 1.0000
C4_1 C5_1 1.536(14)
C4_1 H4A_1 0.9900
C4_1 H4B_1 0.9900
C5_1 P2_1 1.845(9)
C5_1 H5A_1 0.9900
C5_1 H5B_1 0.9900
C6_1 C9_1 1.525(11)
C6_1 C8_1 1.531(11)
C6_1 C7_1 1.554(12)
C6_1 P1_1 1.868(10)
C7_1 H7A_1 0.9800
C7_1 H7B_1 0.9800
C7_1 H7C_1 0.9800
C8_1 H8A_1 0.9800
C8_1 H8B_1 0.9800
C8_1 H8C_1 0.9800
C9_1 H9A_1 0.9800
C9_1 H9B_1 0.9800
C9_1 H9C_1 0.9800
C10_1 C12_1 1.513(13)
C10_1 C11_1 1.552(13)
C10_1 C13_1 1.555(12)
C10_1 P1_1 1.904(8)
C11_1 H11A_1 0.9800
C11_1 H11B_1 0.9800
C11_1 H11C_1 0.9800
C12_1 H12A_1 0.9800
C12_1 H12B_1 0.9800
C12_1 H12C_1 0.9800
C13_1 H13A_1 0.9800
C13_1 H13B_1 0.9800
C13_1 H13C_1 0.9800
C14_1 C15_1 1.517(12)
C14_1 C16_1 1.535(13)
C14_1 C17_1 1.545(12)
C14_1 P2_1 1.898(9)
C15_1 H15A_1 0.9800
C15_1 H15B_1 0.9800
C15_1 H15C_1 0.9800
C16_1 H16A_1 0.9800
C16_1 H16B_1 0.9800
C16_1 H16C_1 0.9800
C17_1 H17A_1 0.9800
C17_1 H17B_1 0.9800
C17_1 H17C_1 0.9800
C18_1 C20_1 1.523(12)
C18_1 C19_1 1.547(11)
C18_1 C21_1 1.554(13)
C18_1 P2_1 1.883(10)
C19_1 H19A_1 0.9800
C19_1 H19B_1 0.9800
C19_1 H19C_1 0.9800
C20_1 H20A_1 0.9800
C20_1 H20B_1 0.9800
C20_1 H20C_1 0.9800
C21_1 H21A_1 0.9800
C21_1 H21B_1 0.9800
C21_1 H21C_1 0.9800
C22_1 N2_1 1.324(9)
C22_1 C23_1 1.491(11)
C22_1 C29_1 1.498(10)
C23_1 C28_1 1.377(11)
C23_1 C24_1 1.397(11)
C24_1 C25_1 1.370(12)
C24_1 H24_1 0.9500
C25_1 C26_1 1.377(12)
C25_1 H25_1 0.9500
C26_1 C27_1 1.357(12)
C26_1 H26_1 0.9500
C27_1 C28_1 1.375(12)
C27_1 H27_1 0.9500
C28_1 H28_1 0.9500
C29_1 C34_1 1.381(11)
C29_1 C30_1 1.383(11)
C30_1 C31_1 1.385(11)
C30_1 H30_1 0.9500
C31_1 C32_1 1.383(12)
C31_1 H31_1 0.9500
C32_1 C33_1 1.364(13)
C32_1 H32_1 0.9500
C33_1 C34_1 1.382(11)
C33_1 H33_1 0.9500
C34_1 H34_1 0.9500
N1_1 N2_1 1.366(10)
N1_1 Ir1_1 2.035(8)
N1_1 H1C_1 0.84(4)
P1_1 Ir1_1 2.324(3)
P2_1 Ir1_1 2.320(3)
Ir1_1 H1_1 1.57(3)
C1_2 C2_2 1.500(12)
C1_2 P1_2 1.830(8)
C1_2 H1A_2 0.9900
C1_2 H1B_2 0.9900
C2_2 C3_2 1.547(12)
C2_2 H2A_2 0.9900
C2_2 H2B_2 0.9900
C3_2 C4_2 1.525(12)
C3_2 Ir1_2 2.125(8)
C3_2 H3A_2 1.0000
C4_2 C5_2 1.501(11)
C4_2 H4A_2 0.9900
C4_2 H4B_2 0.9900
C5_2 P2_2 1.852(7)
C5_2 H5A_2 0.9900
C5_2 H5B_2 0.9900
C6_2 C9_2 1.516(10)
C6_2 C7_2 1.552(12)
C6_2 C8_2 1.552(12)
C6_2 P1_2 1.878(9)
C7_2 H7A_2 0.9800
C7_2 H7B_2 0.9800
C7_2 H7C_2 0.9800
C8_2 H8A_2 0.9800
C8_2 H8B_2 0.9800
C8_2 H8C_2 0.9800
C9_2 H9A_2 0.9800
C9_2 H9B_2 0.9800
C9_2 H9C_2 0.9800
C10_2 C13_2 1.531(11)
C10_2 C11_2 1.539(12)
C10_2 C12_2 1.545(12)
C10_2 P1_2 1.897(10)
C11_2 H11A_2 0.9800
C11_2 H11B_2 0.9800
C11_2 H11C_2 0.9800
C12_2 H12A_2 0.9800
C12_2 H12B_2 0.9800
C12_2 H12C_2 0.9800
C13_2 H13A_2 0.9800
C13_2 H13B_2 0.9800
C13_2 H13C_2 0.9800
C14_2 C15_2 1.513(12)
C14_2 C17_2 1.530(10)
C14_2 C16_2 1.563(11)
C14_2 P2_2 1.896(10)
C15_2 H15A_2 0.9800
C15_2 H15B_2 0.9800
C15_2 H15C_2 0.9800
C16_2 H16A_2 0.9800
C16_2 H16B_2 0.9800
C16_2 H16C_2 0.9800
C17_2 H17A_2 0.9800
C17_2 H17B_2 0.9800
C17_2 H17C_2 0.9800
C18_2 C20_2 1.507(12)
C18_2 C21_2 1.537(11)
C18_2 C19_2 1.542(11)
C18_2 P2_2 1.894(9)
C19_2 H19A_2 0.9800
C19_2 H19B_2 0.9800
C19_2 H19C_2 0.9800
C20_2 H20A_2 0.9800
C20_2 H20B_2 0.9800
C20_2 H20C_2 0.9800
C21_2 H21A_2 0.9800
C21_2 H21B_2 0.9800
C21_2 H21C_2 0.9800
C22_2 N2_2 1.293(9)
C22_2 C23_2 1.471(11)
C22_2 C29_2 1.504(11)
C23_2 C24_2 1.400(11)
C23_2 C28_2 1.413(11)
C24_2 C25_2 1.382(11)
C24_2 H24_2 0.9500
C25_2 C26_2 1.391(12)
C25_2 H25_2 0.9500
C26_2 C27_2 1.365(13)
C26_2 H26_2 0.9500
C27_2 C28_2 1.383(11)
C27_2 H27_2 0.9500
C28_2 H28_2 0.9500
C29_2 C30_2 1.367(11)
C29_2 C34_2 1.376(12)
C30_2 C31_2 1.391(12)
C30_2 H30_2 0.9500
C31_2 C32_2 1.359(14)
C31_2 H31_2 0.9500
C32_2 C33_2 1.370(14)
C32_2 H32_2 0.9500
C33_2 C34_2 1.395(13)
C33_2 H33_2 0.9500
C34_2 H34_2 0.9500
N1_2 N2_2 1.397(9)
N1_2 Ir1_2 2.018(7)
N1_2 H1C_2 0.88(4)
P1_2 Ir1_2 2.330(3)
P2_2 Ir1_2 2.313(3)
Ir1_2 H1_2 1.57(3)
C35_4 C36_4 1.537(10)
C35_4 H35A_4 0.9800
C35_4 H35B_4 0.9800
C35_4 H35C_4 0.9800
C36_4 C37_4 1.541(10)
C36_4 H36A_4 0.9900
C36_4 H36B_4 0.9900
C37_4 C38_4 1.540(10)
C37_4 H37A_4 0.9900
C37_4 H37B_4 0.9900
C38_4 C39_4 1.537(10)
C38_4 H38A_4 0.9900
C38_4 H38B_4 0.9900
C39_4 H39A_4 0.9800
C39_4 H39B_4 0.9800
C39_4 H39C_4 0.9800
C35_3 C36_3 1.539(10)
C35_3 H35A_3 0.9800
C35_3 H35B_3 0.9800
C35_3 H35C_3 0.9800
C36_3 C37_3 1.543(10)
C36_3 H36A_3 0.9900
C36_3 H36B_3 0.9900
C37_3 C38_3 1.541(10)
C37_3 H37A_3 0.9900
C37_3 H37B_3 0.9900
C38_3 C39_3 1.537(10)
C38_3 H38A_3 0.9900
C38_3 H38B_3 0.9900
C39_3 H39A_3 0.9800
C39_3 H39B_3 0.9800
C39_3 H39C_3 0.9800

loop_
_geom_torsion_atom_site_label_1
_geom_torsion_atom_site_label_2
_geom_torsion_atom_site_label_3
_geom_torsion_atom_site_label_4
_geom_torsion
P1_1 C1_1 C2_1 C3_1 41.7(10)
C1_1 C2_1 C3_1 C4_1 178.7(8)
C1_1 C2_1 C3_1 Ir1_1 -51.2(10)
C2_1 C3_1 C4_1 C5_1 178.2(8)
Ir1_1 C3_1 C4_1 C5_1 48.8(11)
C3_1 C4_1 C5_1 P2_1 -46.5(10)
N2_1 C22_1 C23_1 C28_1 -167.2(8)
C29_1 C22_1 C23_1 C28_1 10.8(13)
N2_1 C22_1 C23_1 C24_1 14.6(12)
C29_1 C22_1 C23_1 C24_1 -167.4(8)
C28_1 C23_1 C24_1 C25_1 2.3(15)
C22_1 C23_1 C24_1 C25_1 -179.4(9)
C23_1 C24_1 C25_1 C26_1 -1.5(16)
C24_1 C25_1 C26_1 C27_1 -0.2(16)
C25_1 C26_1 C27_1 C28_1 0.9(15)
C26_1 C27_1 C28_1 C23_1 0.0(15)
C24_1 C23_1 C28_1 C27_1 -1.6(14)
C22_1 C23_1 C28_1 C27_1 -179.8(9)
N2_1 C22_1 C29_1 C34_1 87.0(11)
C23_1 C22_1 C29_1 C34_1 -91.0(10)
N2_1 C22_1 C29_1 C30_1 -96.9(11)
C23_1 C22_1 C29_1 C30_1 85.1(11)
C34_1 C29_1 C30_1 C31_1 0.5(14)
C22_1 C29_1 C30_1 C31_1 -175.6(8)
C29_1 C30_1 C31_1 C32_1 -0.2(15)
C30_1 C31_1 C32_1 C33_1 0.1(16)
C31_1 C32_1 C33_1 C34_1 -0.3(16)
C30_1 C29_1 C34_1 C33_1 -0.7(14)
C22_1 C29_1 C34_1 C33_1 175.5(8)
C32_1 C33_1 C34_1 C29_1 0.7(15)
C23_1 C22_1 N2_1 N1_1 -178.6(7)
C29_1 C22_1 N2_1 N1_1 3.5(12)
Ir1_1 N1_1 N2_1 C22_1 178.3(6)
C2_1 C1_1 P1_1 C6_1 107.7(7)
C2_1 C1_1 P1_1 C10_1 -136.2(7)
C2_1 C1_1 P1_1 Ir1_1 -16.3(8)
C9_1 C6_1 P1_1 C1_1 -173.0(6)
C8_1 C6_1 P1_1 C1_1 -55.5(7)
C7_1 C6_1 P1_1 C1_1 62.7(7)
C9_1 C6_1 P1_1 C10_1 78.2(7)
C8_1 C6_1 P1_1 C10_1 -164.3(6)
C7_1 C6_1 P1_1 C10_1 -46.1(8)
C9_1 C6_1 P1_1 Ir1_1 -56.9(6)
C8_1 C6_1 P1_1 Ir1_1 60.6(7)
C7_1 C6_1 P1_1 Ir1_1 178.9(5)
C12_1 C10_1 P1_1 C1_1 80.2(8)
C11_1 C10_1 P1_1 C1_1 -40.9(8)
C13_1 C10_1 P1_1 C1_1 -162.0(7)
C12_1 C10_1 P1_1 C6_1 -168.8(8)
C11_1 C10_1 P1_1 C6_1 70.1(8)
C13_1 C10_1 P1_1 C6_1 -51.0(8)
C12_1 C10_1 P1_1 Ir1_1 -32.6(9)
C11_1 C10_1 P1_1 Ir1_1 -153.7(6)
C13_1 C10_1 P1_1 Ir1_1 85.2(7)
C4_1 C5_1 P2_1 C18_1 145.0(7)
C4_1 C5_1 P2_1 C14_1 -100.2(7)
C4_1 C5_1 P2_1 Ir1_1 25.0(7)
C20_1 C18_1 P2_1 C5_1 -81.6(7)
C19_1 C18_1 P2_1 C5_1 36.8(9)
C21_1 C18_1 P2_1 C5_1 158.6(7)
C20_1 C18_1 P2_1 C14_1 168.7(6)
C19_1 C18_1 P2_1 C14_1 -72.9(9)
C21_1 C18_1 P2_1 C14_1 49.0(7)
C20_1 C18_1 P2_1 Ir1_1 30.0(7)
C19_1 C18_1 P2_1 Ir1_1 148.4(7)
C21_1 C18_1 P2_1 Ir1_1 -89.7(7)
C15_1 C14_1 P2_1 C5_1 -63.8(9)
C16_1 C14_1 P2_1 C5_1 57.4(8)
C17_1 C14_1 P2_1 C5_1 174.1(7)
C15_1 C14_1 P2_1 C18_1 44.3(9)
C16_1 C14_1 P2_1 C18_1 165.6(6)
C17_1 C14_1 P2_1 C18_1 -77.8(8)
C15_1 C14_1 P2_1 Ir1_1 -178.8(6)
C16_1 C14_1 P2_1 Ir1_1 -57.5(7)
C17_1 C14_1 P2_1 Ir1_1 59.1(8)
N2_1 N1_1 Ir1_1 C3_1 121.5(13)
N2_1 N1_1 Ir1_1 P2_1 18.9(8)
N2_1 N1_1 Ir1_1 P1_1 -168.9(7)
C4_1 C3_1 Ir1_1 N1_1 -130.1(12)
C2_1 C3_1 Ir1_1 N1_1 101.7(14)
C4_1 C3_1 Ir1_1 P2_1 -24.9(7)
C2_1 C3_1 Ir1_1 P2_1 -153.0(7)
C4_1 C3_1 Ir1_1 P1_1 158.8(8)
C2_1 C3_1 Ir1_1 P1_1 30.6(6)
C5_1 P2_1 Ir1_1 N1_1 163.1(4)
C18_1 P2_1 Ir1_1 N1_1 52.9(4)
C14_1 P2_1 Ir1_1 N1_1 -82.1(4)
C5_1 P2_1 Ir1_1 C3_1 -0.8(4)
C18_1 P2_1 Ir1_1 C3_1 -111.0(5)
C14_1 P2_1 Ir1_1 C3_1 114.0(5)
C5_1 P2_1 Ir1_1 P1_1 12.3(5)
C18_1 P2_1 Ir1_1 P1_1 -97.9(5)
C14_1 P2_1 Ir1_1 P1_1 127.1(5)
C1_1 P1_1 Ir1_1 N1_1 -171.5(4)
C6_1 P1_1 Ir1_1 N1_1 72.6(4)
C10_1 P1_1 Ir1_1 N1_1 -61.0(4)
C1_1 P1_1 Ir1_1 C3_1 -7.0(4)
C6_1 P1_1 Ir1_1 C3_1 -122.9(4)
C10_1 P1_1 Ir1_1 C3_1 103.5(4)
C1_1 P1_1 Ir1_1 P2_1 -20.2(5)
C6_1 P1_1 Ir1_1 P2_1 -136.0(4)
C10_1 P1_1 Ir1_1 P2_1 90.3(5)
P1_2 C1_2 C2_2 C3_2 45.1(9)
C1_2 C2_2 C3_2 C4_2 -177.0(7)
C1_2 C2_2 C3_2 Ir1_2 -47.2(10)
C2_2 C3_2 C4_2 C5_2 -178.8(8)
Ir1_2 C3_2 C4_2 C5_2 50.4(9)
C3_2 C4_2 C5_2 P2_2 -43.0(9)
N2_2 C22_2 C23_2 C24_2 11.6(14)
C29_2 C22_2 C23_2 C24_2 -166.2(9)
N2_2 C22_2 C23_2 C28_2 -170.9(8)
C29_2 C22_2 C23_2 C28_2 11.3(13)
C28_2 C23_2 C24_2 C25_2 3.2(14)
C22_2 C23_2 C24_2 C25_2 -179.2(9)
C23_2 C24_2 C25_2 C26_2 -1.5(16)
C24_2 C25_2 C26_2 C27_2 0.9(16)
C25_2 C26_2 C27_2 C28_2 -2.2(17)
C26_2 C27_2 C28_2 C23_2 4.2(17)
C24_2 C23_2 C28_2 C27_2 -4.5(14)
C22_2 C23_2 C28_2 C27_2 177.9(9)
N2_2 C22_2 C29_2 C30_2 -84.2(11)
C23_2 C22_2 C29_2 C30_2 93.5(9)
N2_2 C22_2 C29_2 C34_2 94.6(11)
C23_2 C22_2 C29_2 C34_2 -87.7(11)
C34_2 C29_2 C30_2 C31_2 -0.4(13)
C22_2 C29_2 C30_2 C31_2 178.4(8)
C29_2 C30_2 C31_2 C32_2 0.3(14)
C30_2 C31_2 C32_2 C33_2 0.1(15)
C31_2 C32_2 C33_2 C34_2 -0.3(16)
C30_2 C29_2 C34_2 C33_2 0.2(13)
C22_2 C29_2 C34_2 C33_2 -178.5(8)
C32_2 C33_2 C34_2 C29_2 0.2(15)
C23_2 C22_2 N2_2 N1_2 174.8(8)
C29_2 C22_2 N2_2 N1_2 -7.5(13)
Ir1_2 N1_2 N2_2 C22_2 157.3(7)
C2_2 C1_2 P1_2 C6_2 98.0(7)
C2_2 C1_2 P1_2 C10_2 -146.2(7)
C2_2 C1_2 P1_2 Ir1_2 -24.9(7)
C9_2 C6_2 P1_2 C1_2 -169.3(7)
C7_2 C6_2 P1_2 C1_2 67.6(8)
C8_2 C6_2 P1_2 C1_2 -51.8(8)
C9_2 C6_2 P1_2 C10_2 80.9(8)
C7_2 C6_2 P1_2 C10_2 -42.2(8)
C8_2 C6_2 P1_2 C10_2 -161.6(6)
C9_2 C6_2 P1_2 Ir1_2 -54.9(8)
C7_2 C6_2 P1_2 Ir1_2 -178.0(5)
C8_2 C6_2 P1_2 Ir1_2 62.6(7)
C13_2 C10_2 P1_2 C1_2 -165.6(7)
C11_2 C10_2 P1_2 C1_2 -39.1(8)
C12_2 C10_2 P1_2 C1_2 78.1(7)
C13_2 C10_2 P1_2 C6_2 -53.7(8)
C11_2 C10_2 P1_2 C6_2 72.8(8)
C12_2 C10_2 P1_2 C6_2 -170.0(6)
C13_2 C10_2 P1_2 Ir1_2 82.2(7)
C11_2 C10_2 P1_2 Ir1_2 -151.3(6)
C12_2 C10_2 P1_2 Ir1_2 -34.1(7)
C4_2 C5_2 P2_2 C18_2 139.7(7)
C4_2 C5_2 P2_2 C14_2 -104.1(7)
C4_2 C5_2 P2_2 Ir1_2 18.6(7)
C20_2 C18_2 P2_2 C5_2 -79.5(7)
C21_2 C18_2 P2_2 C5_2 161.5(7)
C19_2 C18_2 P2_2 C5_2 39.8(8)
C20_2 C18_2 P2_2 C14_2 169.2(6)
C21_2 C18_2 P2_2 C14_2 50.2(8)
C19_2 C18_2 P2_2 C14_2 -71.5(8)
C20_2 C18_2 P2_2 Ir1_2 31.9(7)
C21_2 C18_2 P2_2 Ir1_2 -87.0(7)
C19_2 C18_2 P2_2 Ir1_2 151.2(6)
C15_2 C14_2 P2_2 C5_2 -68.1(7)
C17_2 C14_2 P2_2 C5_2 166.2(6)
C16_2 C14_2 P2_2 C5_2 49.9(7)
C15_2 C14_2 P2_2 C18_2 39.9(8)
C17_2 C14_2 P2_2 C18_2 -85.9(7)
C16_2 C14_2 P2_2 C18_2 157.9(5)
C15_2 C14_2 P2_2 Ir1_2 177.3(5)
C17_2 C14_2 P2_2 Ir1_2 51.6(7)
C16_2 C14_2 P2_2 Ir1_2 -64.6(6)
N2_2 N1_2 Ir1_2 C3_2 109.1(14)
N2_2 N1_2 Ir1_2 P2_2 6.7(9)
N2_2 N1_2 Ir1_2 P1_2 -178.8(8)
C4_2 C3_2 Ir1_2 N1_2 -134.3(11)
C2_2 C3_2 Ir1_2 N1_2 97.6(14)
C4_2 C3_2 Ir1_2 P2_2 -29.0(6)
C2_2 C3_2 Ir1_2 P2_2 -157.1(7)
C4_2 C3_2 Ir1_2 P1_2 152.2(7)
C2_2 C3_2 Ir1_2 P1_2 24.1(7)
C5_2 P2_2 Ir1_2 N1_2 168.5(4)
C18_2 P2_2 Ir1_2 N1_2 59.2(4)
C14_2 P2_2 Ir1_2 N1_2 -76.2(4)
C5_2 P2_2 Ir1_2 C3_2 5.0(4)
C18_2 P2_2 Ir1_2 C3_2 -104.3(4)
C14_2 P2_2 Ir1_2 C3_2 120.4(4)
C5_2 P2_2 Ir1_2 P1_2 9.3(5)
C18_2 P2_2 Ir1_2 P1_2 -100.0(5)
C14_2 P2_2 Ir1_2 P1_2 124.7(4)
C1_2 P1_2 Ir1_2 N1_2 -163.4(4)
C6_2 P1_2 Ir1_2 N1_2 81.3(4)
C10_2 P1_2 Ir1_2 N1_2 -52.1(4)
C1_2 P1_2 Ir1_2 C3_2 0.5(4)
C6_2 P1_2 Ir1_2 C3_2 -114.8(4)
C10_2 P1_2 Ir1_2 C3_2 111.8(4)
C1_2 P1_2 Ir1_2 P2_2 -3.8(5)
C6_2 P1_2 Ir1_2 P2_2 -119.2(4)
C10_2 P1_2 Ir1_2 P2_2 107.5(5)
C35_4 C36_4 C37_4 C38_4 -179.99(18)
C36_4 C37_4 C38_4 C39_4 -180.0(3)
C35_3 C36_3 C37_3 C38_3 179.98(18)
C36_3 C37_3 C38_3 C39_3 180.0(2)
